data_7054112
loop_
_publ_author_name
'Laufer, Sonja'
'Strobel, Sabine'
'Schleid, Thomas'
'Cybinska, Joanna'
'Mudring, Anja-Verena'
'Hartenbach, Ingo'

_publ_section_title
;
 Yttrium(iii) oxomolybdates(vi) as potential host materials for
 luminescence applications: an investigation of Eu3+-doped Y2[MoO4]3 and
 Y2[MoO4]2[Mo2O7]
;
_journal_issue 7
_journal_name_full 'New Journal of Chemistry'
_journal_page_first 1919
_journal_paper_doi 10.1039/c3nj00166k
_journal_volume 37
_journal_year 2013
_chemical_formula_sum 'Mo4 O15 Y2'
_chemical_formula_weight 801.58
_chemical_name_systematic
; 
 ? 
;
_space_group_IT_number 14
_symmetry_cell_setting monoclinic
_symmetry_space_group_name_Hall '-P 2ybc'
_symmetry_space_group_name_H-M 'P 1 21/c 1'
_atom_sites_solution_primary direct
_atom_sites_solution_secondary difmap
_audit_creation_method SHELXL-97
_cell_angle_alpha 90.00
_cell_angle_beta 105.586(2)
_cell_angle_gamma 90.00
_cell_formula_units_Z 2
_cell_length_a 6.8185(2)
_cell_length_b 9.5913(3)
_cell_length_c 10.5299(3)
_cell_measurement_reflns_used 22178
_cell_measurement_temperature 293(2)
_cell_measurement_theta_max 27.88
_cell_measurement_theta_min 0.41
_cell_volume 663.31(3)
_computing_cell_refinement 'Denzo (W. Minor & Z. Otwinowski)'
_computing_data_collection 'Nonius Collect-Software'
_computing_data_reduction 'Denzo (W. Minor & Z. Otwinowski)'
_computing_structure_refinement 'SHELXL-97 (Sheldrick, 1997)'
_computing_structure_solution 'SHELXS-97 (Sheldrick, 1997)'
_diffrn_ambient_temperature 293(2)
_diffrn_measured_fraction_theta_full 0.998
_diffrn_measured_fraction_theta_max 0.998
_diffrn_measurement_device_type 'Nonius Kappa-CCD'
_diffrn_measurement_method 'four-circle, ccd-detector'
_diffrn_radiation_monochromator graphite
_diffrn_radiation_source 'fine-focus sealed tube'
_diffrn_radiation_type MoK\a
_diffrn_radiation_wavelength 0.71073
_diffrn_reflns_av_R_equivalents 0.0950
_diffrn_reflns_av_sigmaI/netI 0.0344
_diffrn_reflns_limit_h_max 8
_diffrn_reflns_limit_h_min -8
_diffrn_reflns_limit_k_max 12
_diffrn_reflns_limit_k_min -12
_diffrn_reflns_limit_l_max 13
_diffrn_reflns_limit_l_min -13
_diffrn_reflns_number 14380
_diffrn_reflns_theta_full 27.98
_diffrn_reflns_theta_max 27.98
_diffrn_reflns_theta_min 2.92
_exptl_absorpt_coefficient_mu 12.389
_exptl_absorpt_correction_T_max 0.5926
_exptl_absorpt_correction_T_min 0.1290
_exptl_absorpt_correction_type numerical
_exptl_absorpt_process_details 'programs X-SHAPE and HABITUS by w. Herrendorf, Univ. Giessen, 1995'
_exptl_crystal_colour colourless
_exptl_crystal_density_diffrn 4.013
_exptl_crystal_density_method 'not measured'
_exptl_crystal_description lath-shaped
_exptl_crystal_F_000 732
_exptl_crystal_size_max 0.162
_exptl_crystal_size_mid 0.087
_exptl_crystal_size_min 0.045
_refine_diff_density_max 1.424
_refine_diff_density_min -1.316
_refine_diff_density_rms 0.215
_refine_ls_extinction_coef 0.0063(6)
_refine_ls_extinction_expression Fc^*^=kFc[1+0.001xFc^2^\l^3^/sin(2\q)]^-1/4^
_refine_ls_extinction_method SHELXL
_refine_ls_goodness_of_fit_ref 1.046
_refine_ls_matrix_type full
_refine_ls_number_parameters 98
_refine_ls_number_reflns 1590
_refine_ls_number_restraints 0
_refine_ls_restrained_S_all 1.046
_refine_ls_R_factor_all 0.0277
_refine_ls_R_factor_gt 0.0271
_refine_ls_shift/su_max 0.000
_refine_ls_shift/su_mean 0.000
_refine_ls_structure_factor_coef Fsqd
_refine_ls_weighting_details 'calc w=1/[\s^2^(Fo^2^)+(0.0389P)^2^+2.8070P] where P=(Fo^2^+2Fc^2^)/3'
_refine_ls_weighting_scheme calc
_refine_ls_wR_factor_gt 0.0704
_refine_ls_wR_factor_ref 0.0710
_reflns_number_gt 1558
_reflns_number_total 1590
_reflns_threshold_expression >2sigma(I)
_cod_data_source_file c3nj00166k_3.cif
_cod_data_source_block c:\crystal\x-red32\y2mo4o
_cod_original_sg_symbol_H-M P21/c
_cod_database_code 7054112

loop_
_symmetry_equiv_pos_as_xyz
'x, y, z'
'-x, y+1/2, -z+1/2'
'-x, -y, -z'
'x, -y-1/2, z-1/2'

loop_
_atom_site_label
_atom_site_type_symbol
_atom_site_fract_x
_atom_site_fract_y
_atom_site_fract_z
_atom_site_U_iso_or_equiv
_atom_site_adp_type
_atom_site_occupancy
_atom_site_symmetry_multiplicity
_atom_site_calc_flag
_atom_site_refinement_flags
Y Y 0.28737(5) 0.02299(4) 0.22317(3) 0.00415(13) Uani 1 1 d .
Mo1 Mo 0.58173(5) 0.24324(4) 0.01126(3) 0.00931(13) Uani 1 1 d .
Mo2 Mo 0.12110(5) 0.40487(4) 0.15606(3) 0.00966(13) Uani 1 1 d .
O1 O 0.4782(5) 0.1270(4) 0.1028(3) 0.0183(7) Uani 1 1 d .
O2 O 0.7224(5) 0.3472(4) 0.4204(3) 0.0189(7) Uani 1 1 d .
O3 O 0.3824(5) 0.1682(4) 0.3995(3) 0.0192(7) Uani 1 1 d .
O4 O 0.7455(5) 0.3655(3) 0.1176(3) 0.0164(6) Uani 1 1 d .
O5 O 0.3781(5) 0.4431(4) 0.1832(3) 0.0191(7) Uani 1 1 d .
O6 O 0.1112(5) 0.2242(3) 0.1464(3) 0.0176(7) Uani 1 1 d .
O7 O 0.0547(5) 0.4720(4) 0.2933(3) 0.0184(7) Uani 1 1 d .
O8 O 0.0000 0.0000 0.5000 0.0205(10) Uani 1 2 d S

loop_
_atom_site_aniso_label
_atom_site_aniso_U_11
_atom_site_aniso_U_22
_atom_site_aniso_U_33
_atom_site_aniso_U_23
_atom_site_aniso_U_13
_atom_site_aniso_U_12
Y 0.0055(2) 0.00313(19) 0.0041(2) 0.00041(11) 0.00169(14) 0.00028(11)
Mo1 0.0118(2) 0.00857(19) 0.0079(2) -0.00026(11) 0.00313(14) -0.00146(11)
Mo2 0.00886(19) 0.00913(19) 0.0103(2) 0.00050(12) 0.00139(13) 0.00075(12)
O1 0.0205(16) 0.0158(15) 0.0220(17) 0.0068(13) 0.0117(13) 0.0006(12)
O2 0.0223(16) 0.0183(16) 0.0183(16) 0.0098(13) 0.0092(13) 0.0047(13)
O3 0.0187(15) 0.0205(17) 0.0157(16) -0.0041(13) -0.0002(12) -0.0021(13)
O4 0.0154(15) 0.0162(15) 0.0174(16) -0.0068(12) 0.0039(12) -0.0003(12)
O5 0.0100(14) 0.0243(17) 0.0226(17) -0.0062(14) 0.0035(12) -0.0029(13)
O6 0.0161(15) 0.0130(15) 0.0227(17) 0.0026(12) 0.0034(13) 0.0036(12)
O7 0.0117(14) 0.0249(18) 0.0181(16) -0.0078(13) 0.0033(12) -0.0002(12)
O8 0.017(2) 0.023(2) 0.021(2) -0.0136(19) 0.0044(19) -0.0023(19)

loop_
_atom_type_symbol
_atom_type_description
_atom_type_scat_dispersion_real
_atom_type_scat_dispersion_imag
_atom_type_scat_source
Y Y -2.7962 3.5667 'International Tables Vol C Tables 4.2.6.8 and 6.1.1.4'
Mo Mo -1.6832 0.6857 'International Tables Vol C Tables 4.2.6.8 and 6.1.1.4'
O O 0.0106 0.0060 'International Tables Vol C Tables 4.2.6.8 and 6.1.1.4'

loop_
_geom_angle_atom_site_label_1
_geom_angle_atom_site_label_2
_geom_angle_atom_site_label_3
_geom_angle
_geom_angle_site_symmetry_1
_geom_angle_site_symmetry_3
O2 Y O3 163.24(13) 2_645 .
O2 Y O1 82.69(12) 2_645 .
O3 Y O1 96.10(13) . .
O2 Y O6 118.24(12) 2_645 .
O3 Y O6 77.31(12) . .
O1 Y O6 76.07(12) . .
O2 Y O4 90.37(12) 2_645 2_645
O3 Y O4 82.52(12) . 2_645
O1 Y O4 150.63(12) . 2_645
O6 Y O4 131.26(12) . 2_645
O2 Y O7 86.83(12) 2_645 2_545
O3 Y O7 104.37(12) . 2_545
O1 Y O7 139.17(12) . 2_545
O6 Y O7 74.58(12) . 2_545
O4 Y O7 68.23(11) 2_645 2_545
O2 Y O5 83.57(13) 2_645 2_645
O3 Y O5 79.98(12) . 2_645
O1 Y O5 75.03(12) . 2_645
O6 Y O5 140.77(12) . 2_645
O4 Y O5 75.85(12) 2_645 2_645
O7 Y O5 142.68(12) 2_545 2_645
O2 Y Mo2 96.73(9) 2_645 2_545
O3 Y Mo2 88.96(9) . 2_545
O1 Y Mo2 164.11(9) . 2_545
O6 Y Mo2 90.45(9) . 2_545
O4 Y Mo2 44.96(8) 2_645 2_545
O7 Y Mo2 25.51(8) 2_545 2_545
O5 Y Mo2 120.77(8) 2_645 2_545
O1 Mo1 O2 110.32(16) . 4_565
O1 Mo1 O3 108.91(16) . 4_565
O2 Mo1 O3 108.12(16) 4_565 4_565
O1 Mo1 O4 110.51(16) . .
O2 Mo1 O4 108.94(15) 4_565 .
O3 Mo1 O4 110.01(16) 4_565 .
O6 Mo2 O5 103.98(16) . .
O6 Mo2 O7 113.65(17) . .
O5 Mo2 O7 105.07(16) . .
O6 Mo2 O8 115.80(11) . 2
O5 Mo2 O8 103.29(12) . 2
O7 Mo2 O8 113.33(12) . 2
O6 Mo2 O4 79.55(13) . 1_455
O5 Mo2 O4 176.47(14) . 1_455
O7 Mo2 O4 73.12(13) . 1_455
O8 Mo2 O4 74.98(8) 2 1_455
O6 Mo2 Y 108.56(11) . 2
O5 Mo2 Y 136.79(11) . 2
O7 Mo2 Y 35.22(11) . 2
O8 Mo2 Y 87.436(13) 2 2
O4 Mo2 Y 40.58(7) 1_455 2
Mo1 O1 Y 164.95(19) . .
Mo1 O2 Y 144.44(18) 4_566 2_655
Mo1 O3 Y 147.40(19) 4_566 .
Mo1 O4 Y 135.73(17) . 2_655
Mo1 O4 Mo2 129.59(16) . 1_655
Y O4 Mo2 94.46(11) 2_655 1_655
Mo2 O5 Y 163.3(2) . 2_655
Mo2 O6 Y 143.90(18) . .
Mo2 O7 Y 119.27(16) . 2
Mo2 O8 Mo2 180.0 4_566 2_545

loop_
_geom_bond_atom_site_label_1
_geom_bond_atom_site_label_2
_geom_bond_distance
_geom_bond_site_symmetry_2
Y O2 2.253(3) 2_645
Y O3 2.271(3) .
Y O1 2.276(3) .
Y O6 2.302(3) .
Y O4 2.312(3) 2_645
Y O7 2.343(3) 2_545
Y O5 2.357(3) 2_645
Y Mo2 3.5441(5) 2_545
Mo1 O1 1.743(3) .
Mo1 O2 1.756(3) 4_565
Mo1 O3 1.759(3) 4_565
Mo1 O4 1.789(3) .
Mo2 O6 1.736(3) .
Mo2 O5 1.737(3) .
Mo2 O7 1.749(3) .
Mo2 O8 1.8670(3) 2
Mo2 O4 2.512(3) 1_455
Mo2 Y 3.5441(5) 2
O2 Mo1 1.756(3) 4_566
O2 Y 2.253(3) 2_655
O3 Mo1 1.759(3) 4_566
O4 Y 2.312(3) 2_655
O4 Mo2 2.512(3) 1_655
O5 Y 2.357(3) 2_655
O7 Y 2.343(3) 2
O8 Mo2 1.8669(3) 4_566
O8 Mo2 1.8669(3) 2_545
